data_7110698
loop_
_publ_author_name
'Jaunky, Wojciech'
'Hosseini, Mir Wais'
'Planeix, Jean Marc'
'Cian, Andr\'e De'
'Kyritsakas, Nathalie'
'Fischer, Jean'

_publ_section_title
;
 Molecular braids: quintuple helical hydrogen bonded molecular
 network&#x2020;
;
_journal_issue 22
_journal_name_full 'Chemical Communications'
_journal_page_first 2313
_journal_paper_doi 10.1039/a906728k
_journal_year 1999
_chemical_formula_moiety 'C77 H77 N9 O8'
_chemical_formula_sum 'C77 H77 N9 O8'
_chemical_formula_weight 1256.53
_chemical_name_systematic ' ?'
_space_group_IT_number 76
_symmetry_cell_setting tetragonal
_symmetry_space_group_name_Hall 'P 4w'
_symmetry_space_group_name_H-M 'P 41'
_cell_angle_alpha 90
_cell_angle_beta 90
_cell_angle_gamma 90
_cell_formula_units_Z 4
_cell_length_a 17.208(1)
_cell_length_b 17.208(1)
_cell_length_c 23.775(1)
_cell_measurement_reflns_used 45424
_cell_measurement_temperature 173
_cell_measurement_theta_max 30.0
_cell_measurement_theta_min 1.4
_cell_volume 7040.1(6)
_computing_publication_material CIFGEN_IN_OpenMoleN_(_1997)
_computing_structure_refinement LSFM_OpenMoleN_(_1997)
_computing_structure_solution Direct_methods_(SIR,_Burla_et_al.,_1989)
_diffrn_ambient_temperature 173
_diffrn_measurement_details
;
  45424 reflections were collected using program Collect
 ("Collect" Data collection software, Nonius B.V., 1998)
 The conditions were as follow : crystal to detector distance =  35. mm.
 Scan angle =  1.6 deg 1 scans of  160 sec per frame.
 Data collection was divided into  1 set(s)
 with the following starting angles and number of frames :

 Set 1 Theta =   10.50 Omega =  180.00 Kappa =    0.00  132 frames
 Friedel pairs were not averaged. Internal R = 0.06
;
_diffrn_measurement_device_type KappaCCD
_diffrn_measurement_method '\p scans'
_diffrn_radiation_monochromator graphite
_diffrn_radiation_type Mo-K\a
_diffrn_radiation_wavelength 0.71073
_diffrn_reflns_av_R_equivalents 0.060
_diffrn_reflns_av_sigmaI/netI 0.500
_diffrn_reflns_limit_h_max 24
_diffrn_reflns_limit_h_min -24
_diffrn_reflns_limit_k_max 24
_diffrn_reflns_limit_k_min -10
_diffrn_reflns_limit_l_max 33
_diffrn_reflns_limit_l_min -32
_diffrn_reflns_number 45424
_diffrn_reflns_theta_max 30.05
_diffrn_reflns_theta_min 2.5
_diffrn_source xray_tube
_diffrn_standards_decay_% 0
_exptl_absorpt_coefficient_mu 0.078
_exptl_absorpt_correction_type none
_exptl_crystal_colour colorless
_exptl_crystal_density_diffrn 1.19
_exptl_crystal_density_method none
_exptl_crystal_description prism
_exptl_crystal_F_000 2664
_exptl_crystal_size_max 0.20
_exptl_crystal_size_mid 0.14
_exptl_crystal_size_min 0.10
_refine_diff_density_max 0.504
_refine_diff_density_min -0.140
_refine_ls_abs_structure_details 'Flack H D  (1983), Acta Cryst. A39, 876-881'
_refine_ls_abs_structure_Flack 0(2)
_refine_ls_extinction_method none
_refine_ls_goodness_of_fit_all 3.220
_refine_ls_goodness_of_fit_ref 1.676
_refine_ls_hydrogen_treatment noref
_refine_ls_matrix_type full
_refine_ls_number_constraints 0
_refine_ls_number_parameters 376
_refine_ls_number_reflns 2724
_refine_ls_number_restraints 1
_refine_ls_R_factor_all 0.308
_refine_ls_R_factor_gt 0.099
_refine_ls_shift/esd_mean 0.003
_refine_ls_shift/su_max 0.018
_refine_ls_structure_factor_coef F
_refine_ls_weighting_details 'w = 4Fo^2^/(\s^2^(Fo^2^) + 0.0064 Fo^4^)'
_refine_ls_weighting_scheme calc
_refine_ls_wR_factor_all 0.224
_refine_ls_wR_factor_ref 0.121
_reflns_number_gt 2724
_reflns_number_total 10545
_reflns_threshold_expression >2.0\s(I)
_cod_data_source_file 906728ksup1.cif
_cod_data_source_block st430
_cod_depositor_comments
;
The following automatic conversions were performed:

'_refine_ls_weighting_scheme' value '4Fo^2^/(\s^2^(Fo^2^) + 0.0064
Fo^4^)' was changed to 'calc'. New tag '_refine_ls_weighting_details'
was created. The value of the new tag was set to 'w =
4Fo^2^/(\s^2^(Fo^2^) + 0.0064 Fo^4^)'.

Automatic conversion script
Id: cif_fix_values 3143 2015-03-26 13:38:13Z robertas 
;
_cod_original_cell_volume 7039(1)
_cod_original_sg_symbol_Hall ' P 4w'
_cod_database_code 7110698

loop_
_symmetry_equiv_pos_as_xyz
x,y,z
-x,-y,1/2+z
-y,+x,1/4+z
+y,-x,3/4+z

loop_
_atom_site_label
_atom_site_fract_x
_atom_site_fract_y
_atom_site_fract_z
_atom_site_U_iso_or_equiv
_atom_site_adp_type
_atom_site_calc_flag
_atom_site_calc_attached_atom
_atom_site_type_symbol
C1 0.4491(8) 0.2823(8) 0.8773 0.052(4) Uiso ? ? C
C2 0.4368(8) 0.2752(8) 0.9326(6) 0.054(4) Uiso ? ? C
C3 0.3869(8) 0.3223(8) 0.9656(6) 0.055(4) Uiso ? ? C
C4 0.3440(8) 0.3780(8) 0.9334(6) 0.058(4) Uiso ? ? C
C5 0.3538(8) 0.3881(8) 0.8780(6) 0.051(4) Uiso ? ? C
C6 0.4088(8) 0.3426(8) 0.8488(6) 0.057(4) Uiso ? ? C
N1 0.3746(7) 0.3149(7) 1.0230(5) 0.059(3) Uiso ? ? N
C7 0.369(1) 0.248(1) 1.0437(7) 0.086(5) Uiso ? ? C
C8 0.362(1) 0.228(1) 1.1028(7) 0.078(5) Uiso ? ? C
C9 0.348(1) 0.151(1) 1.1212(8) 0.104(6) Uiso ? ? C
C10 0.345(1) 0.136(1) 1.1769(9) 0.117(7) Uiso ? ? C
N2 0.349(1) 0.187(1) 1.2154(7) 0.116(6) Uiso ? ? N
C11 0.364(1) 0.263(1) 1.2015(8) 0.094(6) Uiso ? ? C
C12 0.369(1) 0.284(1) 1.1432(7) 0.091(6) Uiso ? ? C
O1 0.4228(6) 0.3539(6) 0.7934(4) 0.069(3) Uiso ? ? O
C13 0.483(1) 0.415(1) 0.7819(8) 0.094(6) Uiso ? ? C
C14 0.490(2) 0.422(2) 0.717(1) 0.18(1) Uiso ? ? C
C15 0.533(3) 0.500(4) 0.706(2) 0.40(3) Uiso ? ? C
C16 0.2984(8) 0.4408(8) 0.8441(6) 0.060(4) Uiso ? ? C
C17 0.2429(8) 0.3895(8) 0.8089(5) 0.048(4) Uiso ? ? C
C18 0.2591(8) 0.3803(8) 0.7523(6) 0.052(4) Uiso ? ? C
C19 0.2162(8) 0.3294(8) 0.7192(6) 0.051(4) Uiso ? ? C
C20 0.1557(8) 0.2863(8) 0.7483(6) 0.051(4) Uiso ? ? C
C21 0.1401(8) 0.2956(8) 0.8040(6) 0.047(4) Uiso ? ? C
C22 0.1831(7) 0.3484(7) 0.8335(5) 0.045(4) Uiso ? ? C
N3 0.2302(6) 0.3138(6) 0.6617(5) 0.055(3) Uiso ? ? N
C23 0.3026(8) 0.3106(9) 0.6460(6) 0.061(4) Uiso ? ? C
C24 0.3266(8) 0.3028(9) 0.5876(6) 0.061(4) Uiso ? ? C
C25 0.2742(8) 0.3078(8) 0.5446(6) 0.056(4) Uiso ? ? C
C26 0.302(1) 0.2972(9) 0.4872(7) 0.077(5) Uiso ? ? C
N4 0.3751(7) 0.2845(8) 0.4760(5) 0.078(4) Uiso ? ? N
C27 0.422(1) 0.2776(9) 0.5196(7) 0.074(5) Uiso ? ? C
C28 0.4025(9) 0.2881(9) 0.5743(6) 0.069(5) Uiso ? ? C
O2 0.1671(5) 0.3627(5) 0.8905(4) 0.057(3) Uiso ? ? O
C29 0.108(1) 0.426(1) 0.9006(8) 0.100(6) Uiso ? ? C
C30 0.109(1) 0.437(1) 0.9693(8) 0.112(7) Uiso ? ? C
C31 0.048(1) 0.493(1) 0.989(1) 0.150(9) Uiso ? ? C
C32 0.0834(8) 0.2434(8) 0.8343(6) 0.048(4) Uiso ? ? C
C33 0.1268(7) 0.1870(7) 0.8741(5) 0.043(4) Uiso ? ? C
C34 0.1279(8) 0.2021(8) 0.9315(5) 0.049(4) Uiso ? ? C
C35 0.1739(8) 0.1599(8) 0.9666(6) 0.048(4) Uiso ? ? C
C36 0.2223(8) 0.1008(8) 0.9441(6) 0.049(4) Uiso ? ? C
C37 0.2205(7) 0.0830(7) 0.8870(5) 0.042(4) Uiso ? ? C
C38 0.1695(7) 0.1257(7) 0.8528(5) 0.040(3) Uiso ? ? C
N5 0.1771(6) 0.1729(7) 1.0264(5) 0.054(3) Uiso ? ? N
C39 0.1819(8) 0.2458(8) 1.0420(6) 0.052(4) Uiso ? ? C
C40 0.1775(7) 0.2706(7) 1.1010(5) 0.041(3) Uiso ? ? C
C41 0.1676(9) 0.2222(9) 1.1451(6) 0.064(4) Uiso ? ? C
C42 0.1676(9) 0.2454(9) 1.1984(6) 0.069(5) Uiso ? ? C
N6 0.1752(7) 0.3240(8) 1.2110(5) 0.076(4) Uiso ? ? N
C43 0.1800(9) 0.3739(9) 1.1686(6) 0.063(4) Uiso ? ? C
C44 0.1835(8) 0.3502(8) 1.1141(6) 0.055(4) Uiso ? ? C
O3 0.1630(5) 0.1074(5) 0.7963(4) 0.048(2) Uiso ? ? O
C45 0.0988(8) 0.0545(8) 0.7833(6) 0.053(4) Uiso ? ? C
C46 0.0869(8) 0.0502(8) 0.7214(6) 0.051(4) Uiso ? ? C
C47 0.0226(9) -0.003(1) 0.7029(7) 0.072(5) Uiso ? ? C
C48 0.2761(8) 0.0264(8) 0.8621(6) 0.055(4) Uiso ? ? C
C49 0.3376(7) 0.0693(7) 0.8261(5) 0.044(4) Uiso ? ? C
C50 0.3265(8) 0.0740(8) 0.7686(5) 0.049(4) Uiso ? ? C
C51 0.3714(8) 0.1226(8) 0.7357(6) 0.050(4) Uiso ? ? C
C52 0.4295(8) 0.1688(8) 0.7610(6) 0.058(4) Uiso ? ? C
C53 0.4419(8) 0.1652(8) 0.8180(6) 0.058(4) Uiso ? ? C
C54 0.3973(8) 0.1125(8) 0.8497(6) 0.051(4) Uiso ? ? C
N7 0.3611(6) 0.1257(6) 0.6746(5) 0.056(3) Uiso ? ? N
C55 0.2918(7) 0.1277(7) 0.6582(5) 0.039(3) Uiso ? ? C
C56 0.2734(8) 0.1187(8) 0.5970(6) 0.053(4) Uiso ? ? C
C57 0.1968(8) 0.1241(8) 0.5803(6) 0.056(4) Uiso ? ? C
C58 0.1785(8) 0.1106(8) 0.5235(6) 0.058(4) Uiso ? ? C
N8 0.2328(7) 0.0943(7) 0.4852(5) 0.063(3) Uiso ? ? N
C59 0.3070(9) 0.0905(9) 0.5007(6) 0.063(4) Uiso ? ? C
C60 0.3307(8) 0.1023(8) 0.5552(6) 0.056(4) Uiso ? ? C
O4 0.4119(5) 0.1029(5) 0.9082(4) 0.057(3) Uiso ? ? O
C61 0.475(1) 0.043(1) 0.9165(8) 0.102(6) Uiso ? ? C
C62 0.504(2) 0.046(2) 0.990(1) 0.17(1) Uiso ? ? C
C63 0.440(2) 0.013(2) 1.010(1) 0.22(1) Uiso ? ? C
C64 0.4970(9) 0.2231(8) 0.8465(6) 0.062(4) Uiso ? ? C
C65 0.7335(8) 0.0401(8) 0.7509(6) 0.053(4) Uiso ? ? C
C66 0.7039(9) 0.0473(9) 0.8057(6) 0.064(4) Uiso ? ? C
C67 0.7381(8) 0.0110(8) 0.8504(6) 0.060(4) Uiso ? ? C
C68 0.8006(9) -0.0360(9) 0.8421(7) 0.068(5) Uiso ? ? C
C69 0.8316(9) -0.0444(9) 0.7870(6) 0.067(5) Uiso ? ? C
C70 0.7976(8) -0.0065(9) 0.7441(6) 0.059(4) Uiso ? ? C
O5 0.8394(7) -0.0769(6) 0.8850(5) 0.085(3) Uiso ? ? O
C71 0.6968(8) 0.0825(8) 0.7021(6) 0.051(4) Uiso ? ? C
C72 0.6169(9) 0.1003(9) 0.6993(6) 0.066(4) Uiso ? ? C
C73 0.5828(8) 0.1364(8) 0.6539(6) 0.058(4) Uiso ? ? C
C74 0.6283(9) 0.1545(9) 0.6069(7) 0.070(5) Uiso ? ? C
C75 0.7060(9) 0.1378(9) 0.6083(6) 0.066(5) Uiso ? ? C
C76 0.7403(8) 0.1018(9) 0.6546(6) 0.064(4) Uiso ? ? C
O6 0.5955(6) 0.1911(7) 0.5615(5) 0.086(3) Uiso ? ? O
N9 0.580(1) -0.187(1) 0.8587(8) 0.135(6) Uiso ? ? N
O7 0.5710(9) -0.1290(9) 0.8861(6) 0.143(6) Uiso ? ? O
O8 0.539(1) -0.2357(9) 0.8408(7) 0.157(6) Uiso ? ? O
C77 0.669(1) -0.208(1) 0.8533(8) 0.101(6) Uiso ? ? C
H1 0.4640 0.2349 0.9516 0.0697 Uiso calc C2 H
H2 0.3068 0.4094 0.9522 0.0759 Uiso calc C4 H
H3 0.4138 0.2208 1.0310 0.1123 Uiso calc C7 H
H4 0.3240 0.2258 1.0266 0.1123 Uiso calc C7 H
H5 0.3398 0.1102 1.0947 0.1353 Uiso calc C9 H
H6 0.3386 0.0835 1.1883 0.1515 Uiso calc C10 H
H7 0.3705 0.3013 1.2299 0.1226 Uiso calc C11 H
H8 0.3775 0.3362 1.1326 0.1185 Uiso calc C12 H
H9 0.5309 0.4001 0.7980 0.1221 Uiso calc C13 H
H10 0.4664 0.4631 0.7974 0.1221 Uiso calc C13 H
H11 0.4404 0.4221 0.7004 0.2373 Uiso calc C14 H
H12 0.5197 0.3793 0.7031 0.2373 Uiso calc C14 H
H13 0.5395 0.5067 0.6666 0.5171 Uiso calc C15 H
H14 0.5037 0.5417 0.7208 0.5171 Uiso calc C15 H
H15 0.5829 0.4989 0.7235 0.5171 Uiso calc C15 H
H16 0.3278 0.4732 0.8198 0.0784 Uiso calc C16 H
H17 0.2690 0.4721 0.8692 0.0784 Uiso calc C16 H
H18 0.3002 0.4093 0.7358 0.0679 Uiso calc C18 H
H19 0.1257 0.2499 0.7275 0.0659 Uiso calc C20 H
H20 0.3417 0.3134 0.6741 0.0793 Uiso calc C23 H
H21 0.2209 0.3180 0.5520 0.0733 Uiso calc C25 H
H22 0.2653 0.2996 0.4571 0.1006 Uiso calc C26 H
H23 0.4749 0.2642 0.5119 0.0961 Uiso calc C27 H
H24 0.4408 0.2852 0.6030 0.0892 Uiso calc C28 H
H25 0.0576 0.4099 0.8881 0.1304 Uiso calc C29 H
H26 0.1219 0.4725 0.8820 0.1304 Uiso calc C29 H
H27 0.1583 0.4566 0.9802 0.1454 Uiso calc C30 H
H28 0.1000 0.3884 0.9867 0.1454 Uiso calc C30 H
H29 0.0503 0.4983 1.0284 0.1947 Uiso calc C31 H
H30 0.0563 0.5424 0.9716 0.1947 Uiso calc C31 H
H31 -0.0020 0.4742 0.9782 0.1947 Uiso calc C31 H
H32 0.0548 0.2141 0.8074 0.0626 Uiso calc C32 H
H33 0.0486 0.2744 0.8558 0.0626 Uiso calc C32 H
H34 0.0962 0.2423 0.9464 0.0632 Uiso calc C34 H
H35 0.2564 0.0731 0.9683 0.0632 Uiso calc C36 H
H36 0.1409 0.2720 1.0231 0.0679 Uiso calc C39 H
H37 0.2304 0.2641 1.0284 0.0679 Uiso calc C39 H
H38 0.1603 0.1685 1.1376 0.0832 Uiso calc C41 H
H39 0.1624 0.2085 1.2278 0.0901 Uiso calc C42 H
H40 0.1810 0.4279 1.1765 0.0823 Uiso calc C43 H
H41 0.1901 0.3873 1.0849 0.0719 Uiso calc C44 H
H42 0.0526 0.0731 0.8006 0.0683 Uiso calc C45 H
H43 0.1105 0.0042 0.7973 0.0683 Uiso calc C45 H
H44 0.1340 0.0328 0.7048 0.0661 Uiso calc C46 H
H45 0.0752 0.1010 0.7082 0.0661 Uiso calc C46 H
H46 0.0189 -0.0029 0.6631 0.0933 Uiso calc C47 H
H47 0.0337 -0.0548 0.7153 0.0933 Uiso calc C47 H
H48 -0.0252 0.0134 0.7188 0.0933 Uiso calc C47 H
H49 0.2484 -0.0091 0.8390 0.0712 Uiso calc C48 H
H50 0.3015 -0.0012 0.8914 0.0712 Uiso calc C48 H
H51 0.2873 0.0433 0.7514 0.0633 Uiso calc C50 H
H52 0.4601 0.2027 0.7385 0.0749 Uiso calc C52 H
H53 0.5297 0.1965 0.8723 0.0811 Uiso calc C64 H
H54 0.5281 0.2482 0.8188 0.0811 Uiso calc C64 H
H55 0.6589 0.0782 0.8118 0.0835 Uiso calc C66 H
H56 0.7182 0.0186 0.8873 0.0777 Uiso calc C67 H
H57 0.8757 -0.0764 0.7806 0.0870 Uiso calc C69 H
H58 0.8189 -0.0123 0.7075 0.0766 Uiso calc C70 H
H59 0.5849 0.0867 0.7304 0.0860 Uiso calc C72 H
H60 0.5290 0.1488 0.6544 0.0757 Uiso calc C73 H
H61 0.7375 0.1511 0.5769 0.0858 Uiso calc C75 H
H62 0.7942 0.0901 0.6538 0.0833 Uiso calc C76 H

loop_
_atom_type_symbol
_atom_type_scat_dispersion_real
_atom_type_scat_dispersion_imag
_atom_type_scat_source
C 0.002 0.002 International_Tables_Vol_IV_Table_2.3.1
H 0.000 0.000 International_Tables_Vol_IV_Table_2.3.1
N 0.004 0.003 International_Tables_Vol_IV_Table_2.3.1
O 0.008 0.006 International_Tables_Vol_IV_Table_2.3.1

loop_
_geom_angle_atom_site_label_1
_geom_angle_atom_site_label_2
_geom_angle_atom_site_label_3
_geom_angle
C2 C1 C6 117(1)
C2 C1 C64 120(1)
C6 C1 C64 122(1)
C1 C2 C3 125(1)
C2 C3 C4 113(1)
C2 C3 N1 125(1)
C4 C3 N1 120(1)
C3 C4 C5 123(1)
C4 C5 C6 119(1)
C4 C5 C16 120(1)
C6 C5 C16 118(1)
C1 C6 C5 119(1)
C1 C6 O1 118(1)
C5 C6 O1 121(1)
C3 N1 C7 118(1)
N1 C7 C8 127(1)
C7 C8 C9 122(1)
C7 C8 C12 120(1)
C9 C8 C12 117(1)
C8 C9 C10 119(2)
C9 C10 N2 124(2)
C10 N2 C11 119(2)
N2 C11 C12 118(1)
C8 C12 C11 120(1)
C6 O1 C13 113(1)
O1 C13 C14 107(2)
C13 C14 C15 106(3)
C5 C16 C17 109(1)
C16 C17 C18 117(1)
C16 C17 C22 121(1)
C18 C17 C22 120(1)
C17 C18 C19 121(1)
C18 C19 C20 115(1)
C18 C19 N3 125(1)
C20 C19 N3 119(1)
C19 C20 C21 123(1)
C20 C21 C22 118(1)
C20 C21 C32 121(1)
C22 C21 C32 120(1)
C17 C22 C21 121(1)
C17 C22 O2 117(1)
C21 C22 O2 120(1)
C19 N3 C23 116(1)
N3 C23 C24 123(1)
C23 C24 C25 121(1)
C23 C24 C28 120(1)
C25 C24 C28 118(1)
C24 C25 C26 118(1)
C25 C26 N4 121(1)
C26 N4 C27 116(1)
N4 C27 C28 125(1)
C24 C28 C27 119(1)
C22 O2 C29 114(1)
O2 C29 C30 103(1)
C29 C30 C31 111(2)
C21 C32 C33 110(1)
C32 C33 C34 119(1)
C32 C33 C38 120(1)
C34 C33 C38 119(1)
C33 C34 C35 120(1)
C34 C35 C36 119(1)
C34 C35 N5 123(1)
C36 C35 N5 117(1)
C35 C36 C37 120(1)
C36 C37 C38 117(1)
C36 C37 C48 121(1)
C38 C37 C48 120(1)
C33 C38 C37 121(1)
C33 C38 O3 119(1)
C37 C38 O3 119(1)
C35 N5 C39 115(1)
N5 C39 C40 123(1)
C39 C40 C41 124(1)
C39 C40 C44 119(1)
C41 C40 C44 115(1)
C40 C41 C42 123(1)
C41 C42 N6 119(1)
C42 N6 C43 118(1)
N6 C43 C44 122(1)
C40 C44 C43 119(1)
C38 O3 C45 113(1)
O3 C45 C46 110(1)
C45 C46 C47 114(1)
C37 C48 C49 110(1)
C48 C49 C50 118(1)
C48 C49 C54 122(1)
C50 C49 C54 118(1)
C49 C50 C51 121(1)
C50 C51 C52 119(1)
C50 C51 N7 121(1)
C52 C51 N7 119(1)
C51 C52 C53 120(1)
C52 C53 C54 118(1)
C52 C53 C64 120(1)
C54 C53 C64 121(1)
C49 C54 C53 122(1)
C49 C54 O4 117(1)
C53 C54 O4 120(1)
C51 N7 C55 115(1)
N7 C55 C56 119(1)
C55 C56 C57 118(1)
C55 C56 C60 123(1)
C57 C56 C60 118(1)
C56 C57 C58 118(1)
C57 C58 N8 122(1)
C58 N8 C59 119(1)
N8 C59 C60 122(1)
C56 C60 C59 118(1)
C54 O4 C61 109(1)
O4 C61 C62 107(1)
C61 C62 C63 95(2)
C1 C64 C53 108(1)
C66 C65 C70 116(1)
C66 C65 C71 121(1)
C70 C65 C71 121(1)
C65 C66 C67 121(1)
C66 C67 C68 120(1)
C67 C68 C69 119(1)
C67 C68 O5 124(1)
C69 C68 O5 116(1)
C68 C69 C70 119(1)
C65 C70 C69 122(1)
C65 C71 C72 123(1)
C65 C71 C76 120(1)
C72 C71 C76 115(1)
C71 C72 C73 123(1)
C72 C73 C74 119(1)
C73 C74 C75 118(1)
C73 C74 O6 119(1)
C75 C74 O6 121(1)
C74 C75 C76 121(1)
C71 C76 C75 121(1)
O7 N9 O8 135(2)
O7 N9 C77 111(2)
O8 N9 C77 112(2)

loop_
_geom_bond_atom_site_label_1
_geom_bond_atom_site_label_2
_geom_bond_distance
C1 C2 1.34(2)
C1 C6 1.42(2)
C1 C64 1.50(2)
C2 C3 1.42(2)
C3 C4 1.43(2)
C3 N1 1.39(2)
C4 C5 1.34(2)
C5 C6 1.41(2)
C5 C16 1.54(2)
C6 O1 1.35(2)
N1 C7 1.26(2)
C7 C8 1.45(3)
C8 C9 1.42(3)
C8 C12 1.36(2)
C9 C10 1.35(3)
C10 N2 1.28(3)
N2 C11 1.36(3)
C11 C12 1.43(3)
O1 C13 1.49(2)
C13 C14 1.54(3)
C14 C15 1.56(8)
C16 C17 1.55(2)
C17 C18 1.38(2)
C17 C22 1.38(2)
C18 C19 1.39(2)
C19 C20 1.45(2)
C19 N3 1.41(2)
C20 C21 1.36(2)
C21 C22 1.37(2)
C21 C32 1.51(2)
C22 O2 1.40(2)
N3 C23 1.30(2)
C23 C24 1.46(2)
C24 C25 1.37(2)
C24 C28 1.37(2)
C25 C26 1.46(2)
C26 N4 1.31(2)
N4 C27 1.32(2)
C27 C28 1.36(2)
O2 C29 1.51(2)
C29 C30 1.65(3)
C30 C31 1.49(3)
C32 C33 1.55(2)
C33 C34 1.39(2)
C33 C38 1.38(2)
C34 C35 1.36(2)
C35 C36 1.42(2)
C35 N5 1.44(2)
C36 C37 1.39(2)
C37 C38 1.40(2)
C37 C48 1.49(2)
C38 O3 1.38(2)
N5 C39 1.31(2)
C39 C40 1.47(2)
C40 C41 1.35(2)
C40 C44 1.41(2)
C41 C42 1.33(2)
C42 N6 1.39(2)
N6 C43 1.33(2)
C43 C44 1.36(2)
O3 C45 1.46(2)
C45 C46 1.49(2)
C46 C47 1.51(2)
C48 C49 1.55(2)
C49 C50 1.38(2)
C49 C54 1.39(2)
C50 C51 1.38(2)
C51 C52 1.41(2)
C51 N7 1.46(2)
C52 C53 1.37(2)
C53 C54 1.41(2)
C53 C64 1.53(2)
C54 O4 1.42(2)
N7 C55 1.25(2)
C55 C56 1.50(2)
C56 C57 1.38(2)
C56 C60 1.43(2)
C57 C58 1.41(2)
C58 N8 1.33(2)
N8 C59 1.33(2)
C59 C60 1.38(2)
O4 C61 1.51(2)
C61 C62 1.82(4)
C62 C63 1.32(4)
C65 C66 1.40(2)
C65 C70 1.37(2)
C65 C71 1.51(2)
C66 C67 1.37(2)
C67 C68 1.36(2)
C68 C69 1.42(2)
C68 O5 1.41(2)
C69 C70 1.34(2)
C71 C72 1.41(2)
C71 C76 1.39(2)
C72 C73 1.38(2)
C73 C74 1.40(2)
C74 C75 1.37(2)
C74 O6 1.37(2)
C75 C76 1.39(2)
N9 O7 1.20(2)
N9 O8 1.18(2)
N9 C77 1.57(3)
